data_4109542
loop_
_publ_author_name
'Ademir Neves'
'Mauricio Lanznaster'
'Adailton J. Bortoluzzi'
'Rosely A. Peralta'
'Annelise Casellato'
'Eduardo Ernesto Castellano'
'Paul Herrald'
'Mark J. Riley'
'Gerhard Schenk'

_publ_contact_author_address
;
    Depto. de Qu\'imica - UFSC
    88040 - 900 Florian\'opolis, SC
    Brazil
;
_publ_contact_author_email ademir@qmc.ufsc.br
_publ_contact_author_fax 55(48)37216850
_publ_contact_author_name 'Ademir Neves'
_publ_contact_author_phone 55(48)37216844
_publ_section_title
;
 An Unprecedented FeIII(\m-OH)ZnII Complex that Mimics the Structural and
 Functional Properties of Purple Acid Phosphatases
;
_journal_name_full 'Journal of the American Chemical Society'
_journal_page_first 7486
_journal_page_last 7487
_journal_paper_doi 10.1021/ja071184l
_journal_volume 129
_journal_year 2007
_chemical_formula_sum 'C80 H72 Cl2 Fe2 N14 Na O26 P Zn2'
_chemical_formula_weight 2012.82
_chemical_name_systematic
;
 ?
;
_space_group_IT_number 15
_symmetry_cell_setting monoclinic
_symmetry_space_group_name_Hall '-C 2yc'
_symmetry_space_group_name_H-M 'C 1 2/c 1'
_atom_sites_solution_hydrogens geom
_atom_sites_solution_primary direct
_atom_sites_solution_secondary difmap
_audit_creation_method 'SHELXL97 and manual editing'
_cell_angle_alpha 90.00
_cell_angle_beta 106.36(1)
_cell_angle_gamma 90.00
_cell_formula_units_Z 4
_cell_length_a 19.218(1)
_cell_length_b 15.928(1)
_cell_length_c 27.620(1)
_cell_measurement_reflns_used 7105
_cell_measurement_temperature 120(2)
_cell_measurement_theta_max 25.00
_cell_measurement_theta_min 2.98
_cell_volume 8112.3(8)
_computing_cell_refinement 'HKL Scalepack (Otwinowski & Minor 1997)'
_computing_data_collection 'Collect (Bruker AXS BV, 1997-2004)'
_computing_data_reduction 'HKL Denzo and Scalepack (Otwinowski & Minor 1997)'
_computing_structure_refinement 'SHELXL-97 (Sheldrick, 1997)'
_computing_structure_solution 'SHELXS-97 (Sheldrick, 1990)'
_diffrn_ambient_temperature 120(2)
_diffrn_detector_area_resol_mean 9
_diffrn_measured_fraction_theta_full 0.995
_diffrn_measured_fraction_theta_max 0.995
_diffrn_measurement_device '95mm CCD camera on \k-goniostat'
_diffrn_measurement_device_type KappaCCD
_diffrn_measurement_method CCD
_diffrn_radiation_monochromator 'horizonally mounted graphite crystal'
_diffrn_radiation_source 'fine-focus sealed tube'
_diffrn_radiation_type MoK\a
_diffrn_radiation_wavelength 0.71073
_diffrn_reflns_av_R_equivalents 0.0886
_diffrn_reflns_av_sigmaI/netI 0.0466
_diffrn_reflns_limit_h_max 22
_diffrn_reflns_limit_h_min -22
_diffrn_reflns_limit_k_max 18
_diffrn_reflns_limit_k_min -18
_diffrn_reflns_limit_l_max 32
_diffrn_reflns_limit_l_min -32
_diffrn_reflns_number 44937
_diffrn_reflns_theta_full 25.00
_diffrn_reflns_theta_max 25.00
_diffrn_reflns_theta_min 2.98
_diffrn_source 'Enraf Nonius FR590'
_exptl_absorpt_coefficient_mu 1.118
_exptl_absorpt_correction_T_max 0.978
_exptl_absorpt_correction_T_min 0.916
_exptl_absorpt_correction_type multi-scan
_exptl_crystal_colour blue
_exptl_crystal_density_diffrn 1.648
_exptl_crystal_description fragment
_exptl_crystal_F_000 4120
_exptl_crystal_size_max 0.08
_exptl_crystal_size_mid 0.08
_exptl_crystal_size_min 0.02
_refine_diff_density_max 1.227
_refine_diff_density_min -2.109
_refine_diff_density_rms 0.135
_refine_ls_extinction_method none
_refine_ls_goodness_of_fit_ref 1.063
_refine_ls_hydrogen_treatment constr
_refine_ls_matrix_type full
_refine_ls_number_parameters 579
_refine_ls_number_reflns 7105
_refine_ls_number_restraints 0
_refine_ls_restrained_S_all 1.063
_refine_ls_R_factor_all 0.0806
_refine_ls_R_factor_gt 0.0632
_refine_ls_shift/su_max 0.000
_refine_ls_shift/su_mean 0.000
_refine_ls_structure_factor_coef Fsqd
_refine_ls_weighting_details 'calc w=1/[\s^2^(Fo^2^)+(0.0935P)^2^+82.3629P] where P=(Fo^2^+2Fc^2^)/3'
_refine_ls_weighting_scheme calc
_refine_ls_wR_factor_gt 0.1721
_refine_ls_wR_factor_ref 0.1864
_reflns_number_gt 5669
_reflns_number_total 7105
_reflns_threshold_expression >2sigma(I)
_cod_data_source_file ja071184lsi20070218_094544.cif
_cod_data_source_block 2
_cod_depositor_comments
;
The following automatic conversions were performed:

'_exptl_absorpt_correction_type' value 'Multiscan' changed to
'multi-scan' according to the built-in table from CIF Core dictionary
named 'cif_core.dic' version 2.4.1 from 2010-06-29.

Automatic conversion script
Id: cif_fix_values 1715 2011-07-08 13:25:40Z adriana 
;
_cod_original_cell_volume 8112.3(7)
_cod_original_sg_symbol_H-M 'C 2/c'
_cod_database_code 4109542

loop_
_symmetry_equiv_pos_as_xyz
'x, y, z'
'-x, y, -z+1/2'
'x+1/2, y+1/2, z'
'-x+1/2, y+1/2, -z+1/2'
'-x, -y, -z'
'x, -y, z-1/2'
'-x+1/2, -y+1/2, -z'
'x+1/2, -y+1/2, z-1/2'

loop_
_atom_site_label
_atom_site_type_symbol
_atom_site_fract_x
_atom_site_fract_y
_atom_site_fract_z
_atom_site_U_iso_or_equiv
_atom_site_adp_type
_atom_site_occupancy
_atom_site_symmetry_multiplicity
_atom_site_calc_flag
_atom_site_refinement_flags
Zn Zn 0.39688(3) 0.24802(4) 0.17110(2) 0.01798(19) Uani 1 1 d .
Fe Fe 0.49833(4) 0.41567(4) 0.13675(3) 0.0169(2) Uani 1 1 d .
P P 0.5000 0.36528(11) 0.2500 0.0156(4) Uani 1 2 d S
O1 O 0.47026(19) 0.2902(2) 0.13706(12) 0.0197(7) Uani 1 1 d .
O6 O 0.39419(19) 0.4418(2) 0.10754(13) 0.0218(8) Uani 1 1 d .
O11 O 0.50585(18) 0.4230(2) 0.20696(12) 0.0186(7) Uani 1 1 d .
O12 O 0.43148(19) 0.3111(2) 0.23403(13) 0.0227(8) Uani 1 1 d .
O20 O 0.53500(18) 0.5269(2) 0.13467(13) 0.0207(8) Uani 1 1 d .
O611 O 0.2742(2) 0.4167(2) 0.02913(15) 0.0330(9) Uani 1 1 d .
O612 O 0.2597(3) 0.5254(3) -0.01898(16) 0.0508(13) Uani 1 1 d .
O621 O 0.2554(3) 0.7940(3) 0.06252(19) 0.0485(12) Uani 1 1 d .
O622 O 0.2995(3) 0.8030(3) 0.14413(19) 0.0466(12) Uani 1 1 d .
N1 N 0.6118(2) 0.3769(3) 0.14829(16) 0.0198(9) Uani 1 1 d .
N4 N 0.3465(2) 0.1651(3) 0.10527(17) 0.0240(10) Uani 1 1 d .
N32 N 0.5049(2) 0.3978(3) 0.05963(16) 0.0208(9) Uani 1 1 d .
N42 N 0.4015(2) 0.1294(3) 0.20488(17) 0.0223(10) Uani 1 1 d .
N52 N 0.2970(2) 0.3039(3) 0.14520(16) 0.0218(9) Uani 1 1 d .
N61 N 0.2798(2) 0.4922(3) 0.02270(17) 0.0246(10) Uani 1 1 d .
N62 N 0.2876(3) 0.7641(3) 0.1039(2) 0.0347(12) Uani 1 1 d .
C2 C 0.6209(3) 0.2846(3) 0.1581(2) 0.0224(11) Uani 1 1 d .
H2A H 0.6105 0.2718 0.1904 0.027 Uiso 1 1 calc R
H2B H 0.6721 0.2693 0.1618 0.027 Uiso 1 1 calc R
C3 C 0.3695(3) 0.1953(4) 0.0608(2) 0.0266(12) Uani 1 1 d .
H3A H 0.3542 0.2545 0.0537 0.032 Uiso 1 1 calc R
H3B H 0.3450 0.1614 0.0308 0.032 Uiso 1 1 calc R
C5 C 0.5868(5) 0.0798(5) 0.0136(4) 0.068(3) Uani 1 1 d .
H5A H 0.5477 0.0492 -0.0104 0.102 Uiso 1 1 calc R
H5B H 0.6217 0.0396 0.0339 0.102 Uiso 1 1 calc R
H5C H 0.6115 0.1162 -0.0049 0.102 Uiso 1 1 calc R
C11 C 0.5725(3) 0.2311(3) 0.1171(2) 0.0246(12) Uani 1 1 d .
C12 C 0.4973(3) 0.2360(3) 0.1088(2) 0.0217(11) Uani 1 1 d .
C13 C 0.4500(3) 0.1891(3) 0.0700(2) 0.0247(12) Uani 1 1 d .
C14 C 0.4808(4) 0.1384(4) 0.0404(2) 0.0338(14) Uani 1 1 d .
H14 H 0.4496 0.1063 0.0141 0.041 Uiso 1 1 calc R
C15 C 0.5553(4) 0.1327(4) 0.0478(3) 0.0405(16) Uani 1 1 d .
C16 C 0.6003(3) 0.1796(4) 0.0871(2) 0.0324(14) Uani 1 1 d .
H16 H 0.6514 0.1758 0.0933 0.039 Uiso 1 1 calc R
C20 C 0.6581(3) 0.4206(3) 0.19392(19) 0.0219(11) Uani 1 1 d .
H20A H 0.7091 0.4039 0.1984 0.026 Uiso 1 1 calc R
H20B H 0.6441 0.4004 0.2238 0.026 Uiso 1 1 calc R
C21 C 0.6541(3) 0.5156(3) 0.19298(19) 0.0213(11) Uani 1 1 d .
C22 C 0.5941(3) 0.5623(3) 0.16559(19) 0.0217(11) Uani 1 1 d .
C23 C 0.5968(3) 0.6500(3) 0.1691(2) 0.0256(12) Uani 1 1 d .
H23 H 0.5565 0.6819 0.1502 0.031 Uiso 1 1 calc R
C24 C 0.6567(3) 0.6913(4) 0.1994(2) 0.0320(13) Uani 1 1 d .
H24 H 0.6574 0.7509 0.2010 0.038 Uiso 1 1 calc R
C25 C 0.7156(3) 0.6455(4) 0.2273(2) 0.0349(14) Uani 1 1 d .
H25 H 0.7565 0.6732 0.2488 0.042 Uiso 1 1 calc R
C26 C 0.7140(3) 0.5586(4) 0.2236(2) 0.0280(12) Uani 1 1 d .
H26 H 0.7547 0.5273 0.2424 0.034 Uiso 1 1 calc R
C30 C 0.6334(3) 0.4013(3) 0.10274(19) 0.0225(11) Uani 1 1 d .
H30A H 0.6755 0.3671 0.1008 0.027 Uiso 1 1 calc R
H30B H 0.6484 0.4610 0.1055 0.027 Uiso 1 1 calc R
C31 C 0.5726(3) 0.3892(3) 0.0555(2) 0.0229(11) Uani 1 1 d .
C33 C 0.4491(3) 0.3932(3) 0.01744(19) 0.0237(11) Uani 1 1 d .
H33 H 0.4012 0.3979 0.0204 0.028 Uiso 1 1 calc R
C34 C 0.4583(3) 0.3820(4) -0.0296(2) 0.0278(12) Uani 1 1 d .
H34 H 0.4178 0.3816 -0.0588 0.033 Uiso 1 1 calc R
C35 C 0.5287(3) 0.3711(4) -0.0335(2) 0.0291(13) Uani 1 1 d .
H35 H 0.5368 0.3620 -0.0655 0.035 Uiso 1 1 calc R
C36 C 0.5855(3) 0.3738(4) 0.0090(2) 0.0277(12) Uani 1 1 d .
H36 H 0.6336 0.3651 0.0071 0.033 Uiso 1 1 calc R
C40 C 0.3677(3) 0.0772(3) 0.1186(2) 0.0286(13) Uani 1 1 d .
H40A H 0.4121 0.0639 0.1086 0.034 Uiso 1 1 calc R
H40B H 0.3286 0.0392 0.0998 0.034 Uiso 1 1 calc R
C41 C 0.3819(3) 0.0625(3) 0.1748(2) 0.0249(12) Uani 1 1 d .
C43 C 0.4193(3) 0.1186(4) 0.2550(2) 0.0269(12) Uani 1 1 d .
H43 H 0.4334 0.1663 0.2762 0.032 Uiso 1 1 calc R
C44 C 0.4181(3) 0.0413(4) 0.2772(2) 0.0347(14) Uani 1 1 d .
H44 H 0.4312 0.0355 0.3129 0.042 Uiso 1 1 calc R
C45 C 0.3972(3) -0.0273(4) 0.2460(3) 0.0374(15) Uani 1 1 d .
H45 H 0.3958 -0.0815 0.2601 0.045 Uiso 1 1 calc R
C46 C 0.3784(3) -0.0173(4) 0.1944(2) 0.0323(13) Uani 1 1 d .
H46 H 0.3632 -0.0640 0.1725 0.039 Uiso 1 1 calc R
C50 C 0.2672(3) 0.1757(4) 0.0967(2) 0.0260(12) Uani 1 1 d .
H50A H 0.2503 0.1349 0.1179 0.031 Uiso 1 1 calc R
H50B H 0.2421 0.1630 0.0610 0.031 Uiso 1 1 calc R
C51 C 0.2466(3) 0.2630(4) 0.1088(2) 0.0255(12) Uani 1 1 d .
C53 C 0.2809(3) 0.3796(3) 0.1604(2) 0.0264(12) Uani 1 1 d .
H53 H 0.3165 0.4087 0.1857 0.032 Uiso 1 1 calc R
C54 C 0.2134(3) 0.4166(4) 0.1400(2) 0.0343(14) Uani 1 1 d .
H54 H 0.2027 0.4701 0.1514 0.041 Uiso 1 1 calc R
C55 C 0.1623(3) 0.3740(4) 0.1030(2) 0.0371(15) Uani 1 1 d .
H55 H 0.1158 0.3979 0.0886 0.045 Uiso 1 1 calc R
C56 C 0.1792(3) 0.2973(4) 0.0872(2) 0.0304(13) Uani 1 1 d .
H56 H 0.1446 0.2678 0.0614 0.036 Uiso 1 1 calc R
C61 C 0.3645(3) 0.5137(3) 0.1084(2) 0.0213(11) Uani 1 1 d .
C63 C 0.3856(3) 0.5671(4) 0.1511(2) 0.0286(13) Uani 1 1 d .
H63 H 0.4188 0.5469 0.1811 0.034 Uiso 1 1 calc R
C64 C 0.3591(3) 0.6473(4) 0.1499(2) 0.0309(13) Uani 1 1 d .
H64 H 0.3727 0.6816 0.1792 0.037 Uiso 1 1 calc R
C65 C 0.3120(3) 0.6780(4) 0.1054(2) 0.0264(12) Uani 1 1 d .
C66 C 0.2866(3) 0.6278(3) 0.0639(2) 0.0244(12) Uani 1 1 d .
H66 H 0.2534 0.6490 0.0341 0.029 Uiso 1 1 calc R
C67 C 0.3104(3) 0.5455(3) 0.06646(19) 0.0206(11) Uani 1 1 d .
Cl Cl 0.01803(18) 0.36748(19) 0.38601(14) 0.0993(9) Uani 1 1 d .
O111 O -0.0052(5) 0.3119(6) 0.4199(4) 0.121(3) Uani 1 1 d .
O112 O -0.0051(5) 0.4529(5) 0.3920(4) 0.120(3) Uani 1 1 d .
O113 O -0.0030(4) 0.3424(5) 0.3352(3) 0.102(3) Uani 1 1 d .
O114 O 0.0981(6) 0.3666(10) 0.4021(6) 0.204(7) Uani 1 1 d .
Na Na 0.0000 0.2822(14) 0.2500 0.59(4) Uani 1 2 d S

loop_
_atom_site_aniso_label
_atom_site_aniso_U_11
_atom_site_aniso_U_22
_atom_site_aniso_U_33
_atom_site_aniso_U_23
_atom_site_aniso_U_13
_atom_site_aniso_U_12
Zn 0.0167(3) 0.0192(3) 0.0167(3) -0.0031(2) 0.0026(2) -0.0015(2)
Fe 0.0188(4) 0.0194(4) 0.0120(4) -0.0004(3) 0.0034(3) 0.0001(3)
P 0.0175(9) 0.0167(9) 0.0114(8) 0.000 0.0022(7) 0.000
O1 0.0234(18) 0.0204(18) 0.0168(18) -0.0033(14) 0.0077(15) 0.0001(15)
O6 0.0224(18) 0.0211(19) 0.0195(18) -0.0010(15) 0.0018(15) 0.0022(15)
O11 0.0240(18) 0.0188(18) 0.0130(17) 0.0008(14) 0.0052(14) -0.0002(14)
O12 0.0223(19) 0.0256(19) 0.0198(18) -0.0060(15) 0.0054(15) -0.0084(16)
O20 0.0222(18) 0.0211(19) 0.0175(18) 0.0005(14) 0.0034(15) -0.0027(15)
O611 0.037(2) 0.026(2) 0.032(2) -0.0025(17) 0.0030(18) -0.0060(18)
O612 0.075(3) 0.039(3) 0.023(2) 0.007(2) -0.010(2) -0.002(2)
O621 0.061(3) 0.032(3) 0.054(3) 0.008(2) 0.020(3) 0.015(2)
O622 0.051(3) 0.030(2) 0.057(3) -0.014(2) 0.013(2) 0.000(2)
N1 0.020(2) 0.021(2) 0.018(2) -0.0001(17) 0.0052(18) -0.0005(18)
N4 0.021(2) 0.024(2) 0.026(2) -0.0033(19) 0.0055(19) -0.0026(19)
N32 0.025(2) 0.020(2) 0.018(2) -0.0008(17) 0.0068(18) -0.0019(18)
N42 0.019(2) 0.022(2) 0.025(2) -0.0002(19) 0.0057(19) 0.0005(18)
N52 0.022(2) 0.025(2) 0.018(2) -0.0018(18) 0.0049(18) -0.0003(19)
N61 0.020(2) 0.027(3) 0.024(2) -0.001(2) 0.0022(19) -0.0007(19)
N62 0.032(3) 0.026(3) 0.048(3) -0.004(2) 0.014(3) 0.000(2)
C2 0.019(3) 0.024(3) 0.025(3) 0.003(2) 0.007(2) 0.003(2)
C3 0.029(3) 0.030(3) 0.019(3) -0.007(2) 0.005(2) -0.006(2)
C5 0.067(5) 0.057(5) 0.102(7) -0.054(5) 0.060(5) -0.024(4)
C11 0.026(3) 0.020(3) 0.031(3) -0.001(2) 0.013(2) -0.002(2)
C12 0.028(3) 0.018(3) 0.022(3) 0.000(2) 0.011(2) 0.000(2)
C13 0.031(3) 0.025(3) 0.019(3) -0.004(2) 0.010(2) -0.006(2)
C14 0.044(4) 0.028(3) 0.035(3) -0.014(3) 0.019(3) -0.011(3)
C15 0.050(4) 0.027(3) 0.057(4) -0.020(3) 0.035(3) -0.012(3)
C16 0.028(3) 0.025(3) 0.050(4) -0.006(3) 0.021(3) -0.003(2)
C20 0.019(3) 0.026(3) 0.019(3) -0.003(2) 0.003(2) -0.002(2)
C21 0.023(3) 0.026(3) 0.015(2) -0.004(2) 0.006(2) -0.004(2)
C22 0.025(3) 0.027(3) 0.014(2) -0.004(2) 0.009(2) -0.005(2)
C23 0.030(3) 0.028(3) 0.021(3) 0.000(2) 0.010(2) -0.003(2)
C24 0.038(3) 0.027(3) 0.034(3) -0.007(3) 0.014(3) -0.005(3)
C25 0.030(3) 0.035(3) 0.041(4) -0.017(3) 0.010(3) -0.011(3)
C26 0.021(3) 0.036(3) 0.027(3) -0.006(2) 0.006(2) -0.004(2)
C30 0.026(3) 0.024(3) 0.020(3) -0.001(2) 0.011(2) -0.003(2)
C31 0.032(3) 0.017(3) 0.022(3) 0.000(2) 0.011(2) -0.004(2)
C33 0.028(3) 0.023(3) 0.019(3) 0.001(2) 0.005(2) 0.000(2)
C34 0.037(3) 0.028(3) 0.017(3) -0.001(2) 0.006(2) -0.007(3)
C35 0.041(3) 0.034(3) 0.015(3) -0.003(2) 0.013(2) -0.007(3)
C36 0.035(3) 0.029(3) 0.023(3) -0.004(2) 0.016(3) -0.005(2)
C40 0.031(3) 0.022(3) 0.034(3) -0.012(2) 0.011(3) -0.007(2)
C41 0.018(3) 0.022(3) 0.035(3) -0.004(2) 0.008(2) -0.002(2)
C43 0.023(3) 0.030(3) 0.029(3) 0.005(2) 0.009(2) 0.004(2)
C44 0.031(3) 0.037(3) 0.040(4) 0.010(3) 0.016(3) 0.008(3)
C45 0.037(3) 0.027(3) 0.054(4) 0.011(3) 0.024(3) 0.003(3)
C46 0.029(3) 0.022(3) 0.049(4) -0.003(3) 0.015(3) -0.002(2)
C50 0.020(3) 0.033(3) 0.022(3) -0.008(2) 0.001(2) -0.004(2)
C51 0.026(3) 0.031(3) 0.020(3) 0.003(2) 0.006(2) -0.004(2)
C53 0.029(3) 0.027(3) 0.023(3) 0.001(2) 0.008(2) 0.000(2)
C54 0.036(3) 0.033(3) 0.034(3) 0.003(3) 0.011(3) 0.015(3)
C55 0.026(3) 0.051(4) 0.031(3) 0.005(3) 0.002(3) 0.013(3)
C56 0.021(3) 0.042(3) 0.024(3) 0.003(3) 0.000(2) -0.001(3)
C61 0.016(2) 0.024(3) 0.023(3) 0.000(2) 0.006(2) -0.002(2)
C63 0.023(3) 0.036(3) 0.025(3) -0.002(2) 0.004(2) 0.008(2)
C64 0.023(3) 0.038(3) 0.032(3) -0.013(3) 0.008(2) 0.001(2)
C65 0.023(3) 0.026(3) 0.033(3) 0.000(2) 0.013(2) 0.004(2)
C66 0.017(3) 0.026(3) 0.030(3) 0.002(2) 0.007(2) 0.001(2)
C67 0.019(2) 0.024(3) 0.020(3) -0.001(2) 0.006(2) -0.004(2)
Cl 0.100(2) 0.0841(19) 0.122(3) 0.0227(18) 0.045(2) 0.0035(16)
O111 0.126(7) 0.118(7) 0.127(7) 0.047(6) 0.046(6) -0.017(6)
O112 0.131(7) 0.069(5) 0.159(9) 0.021(5) 0.040(6) 0.023(5)
O113 0.107(6) 0.089(5) 0.083(5) 0.036(4) -0.015(4) -0.026(5)
O114 0.098(8) 0.270(17) 0.276(17) 0.067(13) 0.104(10) 0.045(9)
Na 0.101(10) 0.228(19) 1.39(11) 0.000 0.12(3) 0.000

loop_
_atom_type_symbol
_atom_type_description
_atom_type_scat_dispersion_real
_atom_type_scat_dispersion_imag
_atom_type_scat_source
C C 0.0033 0.0016 'International Tables Vol C Tables 4.2.6.8 and 6.1.1.4'
Cl Cl 0.1484 0.1585 'International Tables Vol C Tables 4.2.6.8 and 6.1.1.4'
Fe Fe 0.3463 0.8444 'International Tables Vol C Tables 4.2.6.8 and 6.1.1.4'
N N 0.0061 0.0033 'International Tables Vol C Tables 4.2.6.8 and 6.1.1.4'
O O 0.0106 0.0060 'International Tables Vol C Tables 4.2.6.8 and 6.1.1.4'
P P 0.1023 0.0942 'International Tables Vol C Tables 4.2.6.8 and 6.1.1.4'
Zn Zn 0.2839 1.4301 'International Tables Vol C Tables 4.2.6.8 and 6.1.1.4'
H H 0.0000 0.0000 'International Tables Vol C Tables 4.2.6.8 and 6.1.1.4'
Na Na 0.0362 0.0249 'International Tables Vol C Tables 4.2.6.8 and 6.1.1.4'

loop_
_geom_angle_atom_site_label_1
_geom_angle_atom_site_label_2
_geom_angle_atom_site_label_3
_geom_angle
_geom_angle_site_symmetry_1
_geom_angle_site_symmetry_3
O12 Zn O1 97.81(14) . .
O12 Zn N52 97.90(16) . .
O1 Zn N52 113.65(16) . .
O12 Zn N42 96.10(16) . .
O1 Zn N42 124.04(16) . .
N52 Zn N42 117.59(17) . .
O12 Zn N4 171.06(16) . .
O1 Zn N4 91.00(15) . .
N52 Zn N4 79.86(17) . .
N42 Zn N4 77.53(17) . .
O11 Fe O20 92.90(15) . .
O11 Fe O6 100.36(15) . .
O20 Fe O6 97.57(15) . .
O11 Fe O1 90.02(14) . .
O20 Fe O1 172.88(15) . .
O6 Fe O1 88.29(14) . .
O11 Fe N32 171.65(16) . .
O20 Fe N32 88.19(15) . .
O6 Fe N32 87.69(16) . .
O1 Fe N32 88.00(15) . .
O11 Fe N1 94.69(15) . .
O20 Fe N1 84.58(15) . .
O6 Fe N1 164.65(15) . .
O1 Fe N1 88.71(15) . .
N32 Fe N1 77.16(16) . .
O12 P O12 111.4(3) . 2_655
O12 P O11 108.46(18) . 2_655
O12 P O11 111.08(18) 2_655 2_655
O12 P O11 111.08(18) . .
O12 P O11 108.46(18) 2_655 .
O11 P O11 106.2(3) 2_655 .
C12 O1 Zn 119.1(3) . .
C12 O1 Fe 117.9(3) . .
Zn O1 Fe 122.70(17) . .
C61 O6 Fe 125.7(3) . .
P O11 Fe 138.7(2) . .
P O12 Zn 126.5(2) . .
C22 O20 Fe 128.7(3) . .
C30 N1 C20 110.6(4) . .
C30 N1 C2 111.4(4) . .
C20 N1 C2 107.1(4) . .
C30 N1 Fe 107.8(3) . .
C20 N1 Fe 108.8(3) . .
C2 N1 Fe 111.2(3) . .
C40 N4 C50 110.4(4) . .
C40 N4 C3 112.6(4) . .
C50 N4 C3 111.1(4) . .
C40 N4 Zn 109.4(3) . .
C50 N4 Zn 104.6(3) . .
C3 N4 Zn 108.4(3) . .
C31 N32 C33 118.4(5) . .
C31 N32 Fe 114.8(3) . .
C33 N32 Fe 126.8(4) . .
C41 N42 C43 119.0(5) . .
C41 N42 Zn 118.1(4) . .
C43 N42 Zn 122.8(4) . .
C53 N52 C51 119.1(5) . .
C53 N52 Zn 123.8(4) . .
C51 N52 Zn 117.1(4) . .
O611 N61 O612 122.8(5) . .
O611 N61 C67 118.9(4) . .
O612 N61 C67 118.3(5) . .
O621 N62 O622 123.8(5) . .
O621 N62 C65 118.0(5) . .
O622 N62 C65 118.2(5) . .
N1 C2 C11 113.7(4) . .
N4 C3 C13 111.7(4) . .
C16 C11 C12 119.5(5) . .
C16 C11 C2 121.7(5) . .
C12 C11 C2 118.7(5) . .
O1 C12 C11 119.0(5) . .
O1 C12 C13 120.3(5) . .
C11 C12 C13 120.6(5) . .
C14 C13 C12 117.7(5) . .
C14 C13 C3 121.9(5) . .
C12 C13 C3 120.4(5) . .
C15 C14 C13 122.8(6) . .
C14 C15 C16 117.7(5) . .
C14 C15 C5 121.4(6) . .
C16 C15 C5 120.9(6) . .
C11 C16 C15 121.7(6) . .
N1 C20 C21 115.8(4) . .
C26 C21 C22 118.5(5) . .
C26 C21 C20 116.7(5) . .
C22 C21 C20 124.7(5) . .
O20 C22 C23 118.2(5) . .
O20 C22 C21 122.8(5) . .
C23 C22 C21 118.9(5) . .
C24 C23 C22 121.7(5) . .
C23 C24 C25 119.7(5) . .
C24 C25 C26 119.1(5) . .
C25 C26 C21 122.0(6) . .
N1 C30 C31 111.7(4) . .
N32 C31 C36 121.6(5) . .
N32 C31 C30 116.6(5) . .
C36 C31 C30 121.7(5) . .
N32 C33 C34 122.9(5) . .
C33 C34 C35 118.3(5) . .
C36 C35 C34 119.3(5) . .
C35 C36 C31 119.4(5) . .
N4 C40 C41 111.0(4) . .
N42 C41 C46 121.5(5) . .
N42 C41 C40 116.8(5) . .
C46 C41 C40 121.6(5) . .
N42 C43 C44 122.9(6) . .
C43 C44 C45 117.9(6) . .
C46 C45 C44 120.0(6) . .
C45 C46 C41 118.8(6) . .
N4 C50 C51 113.1(4) . .
N52 C51 C56 121.4(5) . .
N52 C51 C50 115.5(5) . .
C56 C51 C50 122.9(5) . .
N52 C53 C54 121.7(5) . .
C55 C54 C53 118.6(6) . .
C56 C55 C54 119.6(5) . .
C55 C56 C51 119.6(5) . .
O6 C61 C67 122.2(5) . .
O6 C61 C63 121.9(5) . .
C67 C61 C63 116.0(5) . .
C64 C63 C61 121.5(5) . .
C63 C64 C65 119.4(5) . .
C66 C65 C64 121.6(5) . .
C66 C65 N62 119.5(5) . .
C64 C65 N62 118.9(5) . .
C65 C66 C67 118.3(5) . .
C66 C67 C61 122.5(5) . .
C66 C67 N61 117.3(5) . .
C61 C67 N61 120.1(5) . .
O113 Cl O111 114.8(6) . .
O113 Cl O112 111.6(6) . .
O111 Cl O112 109.7(6) . .
O113 Cl O114 106.3(7) . .
O111 Cl O114 106.5(7) . .
O112 Cl O114 107.5(8) . .
Cl O113 Na 162.1(6) . .
O113 Na O113 135.9(9) . 2

loop_
_geom_bond_atom_site_label_1
_geom_bond_atom_site_label_2
_geom_bond_distance
_geom_bond_site_symmetry_2
Zn O12 1.955(3) .
Zn O1 2.018(3) .
Zn N52 2.053(4) .
Zn N42 2.097(4) .
Zn N4 2.235(4) .
Fe O11 1.907(3) .
Fe O20 1.913(4) .
Fe O6 1.980(4) .
Fe O1 2.071(4) .
Fe N32 2.188(4) .
Fe N1 2.201(4) .
P O12 1.532(3) .
P O12 1.532(3) 2_655
P O11 1.532(3) 2_655
P O11 1.532(3) .
O1 C12 1.361(6) .
O6 C61 1.282(6) .
O20 C22 1.339(6) .
O611 N61 1.225(6) .
O612 N61 1.226(6) .
O621 N62 1.231(7) .
O622 N62 1.238(7) .
N1 C30 1.483(7) .
N1 C20 1.494(6) .
N1 C2 1.497(7) .
N4 C40 1.476(7) .
N4 C50 1.484(7) .
N4 C3 1.497(7) .
N32 C31 1.345(7) .
N32 C33 1.346(7) .
N42 C41 1.339(7) .
N42 C43 1.340(7) .
N52 C53 1.342(7) .
N52 C51 1.351(7) .
N61 C67 1.459(7) .
N62 C65 1.445(7) .
C2 C11 1.510(8) .
C3 C13 1.500(8) .
C5 C15 1.514(9) .
C11 C16 1.376(8) .
C11 C12 1.401(8) .
C12 C13 1.408(8) .
C13 C14 1.393(8) .
C14 C15 1.391(9) .
C15 C16 1.398(9) .
C20 C21 1.515(7) .
C21 C26 1.400(7) .
C21 C22 1.402(8) .
C22 C23 1.399(8) .
C23 C24 1.384(8) .
C24 C25 1.384(9) .
C25 C26 1.388(8) .
C30 C31 1.499(7) .
C31 C36 1.395(7) .
C33 C34 1.372(8) .
C34 C35 1.398(8) .
C35 C36 1.361(8) .
C40 C41 1.517(8) .
C41 C46 1.390(8) .
C43 C44 1.379(8) .
C44 C45 1.381(9) .
C45 C46 1.378(9) .
C50 C51 1.508(8) .
C51 C56 1.377(8) .
C53 C54 1.390(8) .
C54 C55 1.381(9) .
C55 C56 1.367(9) .
C61 C67 1.415(7) .
C61 C63 1.416(8) .
C63 C64 1.372(8) .
C64 C65 1.393(8) .
C65 C66 1.371(8) .
C66 C67 1.384(8) .
Cl O113 1.403(9) .
Cl O111 1.447(8) .
Cl O112 1.456(8) .
Cl O114 1.477(11) .
O113 Na 2.558(12) .
Na O113 2.558(12) 2
